data_7106298
_publ_author_name 'Sandeep Kumar Dey Gopal Das'
_publ_section_title
;
 A selective fluoride encapsulated neutral tripodal receptor capsule:
 solvatochromism and solvatomorphism
;
_journal_name_full Chem.Commun.
_journal_page_first 4983
_journal_paper_doi 10.1039/c0cc05430e
_journal_volume 47
_journal_year 2011
_chemical_formula_moiety 'C27 H24 N10 O15, C16 H36 N, C3 H7 N O, F'
_chemical_formula_sum 'C46 H67 F N12 O16'
_chemical_formula_weight 1063.12
_chemical_name_systematic
;
?
;
_space_group_IT_number 2
_symmetry_cell_setting triclinic
_symmetry_space_group_name_Hall '-P 1'
_symmetry_space_group_name_H-M 'P -1'
_atom_sites_solution_hydrogens geom
_atom_sites_solution_primary direct
_atom_sites_solution_secondary difmap
_audit_creation_method SHELXL-97
_cell_angle_alpha 79.197(2)
_cell_angle_beta 78.461(3)
_cell_angle_gamma 89.753(2)
_cell_formula_units_Z 2
_cell_length_a 10.0759(3)
_cell_length_b 16.7929(6)
_cell_length_c 16.8986(5)
_cell_measurement_reflns_used 5367
_cell_measurement_temperature 298(2)
_cell_measurement_theta_max 22.53
_cell_measurement_theta_min 2.98
_cell_volume 2750.23(16)
_computing_cell_refinement 'Bruker SMART'
_computing_data_collection 'Bruker SMART'
_computing_data_reduction 'Bruker SAINT'
_computing_molecular_graphics 'Bruker SHELXTL'
_computing_publication_material 'Bruker SHELXTL'
_computing_structure_refinement 'SHELXL-97 (Sheldrick, 1997)'
_computing_structure_solution 'SHELXS-97 (Sheldrick, 1990)'
_diffrn_ambient_temperature 298(2)
_diffrn_measured_fraction_theta_full 0.981
_diffrn_measured_fraction_theta_max 0.981
_diffrn_measurement_device_type 'CCD area detector'
_diffrn_measurement_method 'phi and omega scans'
_diffrn_radiation_monochromator graphite
_diffrn_radiation_source 'fine-focus sealed tube'
_diffrn_radiation_type MoK\a
_diffrn_radiation_wavelength 0.71073
_diffrn_reflns_av_R_equivalents 0.0321
_diffrn_reflns_av_sigmaI/netI 0.0719
_diffrn_reflns_limit_h_max 12
_diffrn_reflns_limit_h_min -13
_diffrn_reflns_limit_k_max 22
_diffrn_reflns_limit_k_min -22
_diffrn_reflns_limit_l_max 22
_diffrn_reflns_limit_l_min -22
_diffrn_reflns_number 29276
_diffrn_reflns_theta_full 28.39
_diffrn_reflns_theta_max 28.39
_diffrn_reflns_theta_min 1.24
_exptl_absorpt_coefficient_mu 0.100
_exptl_absorpt_correction_T_max 0.970
_exptl_absorpt_correction_T_min 0.955
_exptl_absorpt_correction_type multi-scan
_exptl_absorpt_process_details 'SADABS (Sheldrick, 1997)'
_exptl_crystal_colour yellow
_exptl_crystal_density_diffrn 1.284
_exptl_crystal_density_method 'not measured'
_exptl_crystal_description block
_exptl_crystal_F_000 1128
_exptl_crystal_size_max 0.46
_exptl_crystal_size_mid 0.40
_exptl_crystal_size_min 0.30
_refine_diff_density_max 0.538
_refine_diff_density_min -0.342
_refine_diff_density_rms 0.040
_refine_ls_extinction_method none
_refine_ls_goodness_of_fit_ref 1.011
_refine_ls_hydrogen_treatment none
_refine_ls_matrix_type full
_refine_ls_number_parameters 683
_refine_ls_number_reflns 13133
_refine_ls_number_restraints 4
_refine_ls_restrained_S_all 1.011
_refine_ls_R_factor_all 0.1917
_refine_ls_R_factor_gt 0.0693
_refine_ls_shift/su_max 0.015
_refine_ls_shift/su_mean 0.006
_refine_ls_structure_factor_coef Fsqd
_refine_ls_weighting_details 'calc w=1/[\s^2^(Fo^2^)+(0.0200P)^2^+0.0010P] where P=(Fo^2^+2Fc^2^)/3'
_refine_ls_weighting_scheme calc
_refine_ls_wR_factor_gt 0.1625
_refine_ls_wR_factor_ref 0.1841
_reflns_number_gt 11770
_reflns_number_total 13732
_reflns_threshold_expression >2sigma(I)
_cod_data_source_file c0cc05430e.txt
_cod_data_source_block Amide(F)-DMF
_cod_depositor_comments
;
The following automatic conversions were performed:

'_symmetry_cell_setting' value 'Triclinic' changed to 'triclinic'
according to the built-in table from CIF Core dictionary named
'cif_core.dic' version 2.4.1 from
2010-06-29.

'_exptl_absorpt_correction_type' value 'Multi-scan'
changed to 'multi-scan' according to the built-in table from CIF Core
dictionary named 'cif_core.dic' version 2.4.1 from 2010-06-29.

Automatic conversion script
Id: cif_fix_values 1646 2011-03-28 12:23:43Z adriana 
;
_cod_original_sg_symbol_H-M P-1
_cod_database_code 7106298

loop_
_symmetry_equiv_pos_as_xyz
'x, y, z'
'-x, -y, -z'

loop_
_atom_site_label
_atom_site_type_symbol
_atom_site_fract_x
_atom_site_fract_y
_atom_site_fract_z
_atom_site_U_iso_or_equiv
_atom_site_adp_type
_atom_site_occupancy
_atom_site_symmetry_multiplicity
_atom_site_calc_flag
_atom_site_refinement_flags
_atom_site_disorder_assembly
_atom_site_disorder_group
N1 N 0.6327(2) 0.27505(15) 0.38193(15) 0.0652(7) Uani 1 1 d . . .
C4 C 0.9928(3) 0.38984(16) 0.51649(17) 0.0590(8) Uani 1 1 d . . .
C8 C 1.1856(3) 0.43694(17) 0.41061(18) 0.0623(8) Uani 1 1 d . . .
C9 C 1.0539(3) 0.40908(16) 0.43301(18) 0.0617(8) Uani 1 1 d . . .
H9 H 1.0051 0.4029 0.3931 0.074 Uiso 1 1 calc R . .
C3 C 0.8473(3) 0.36024(18) 0.5475(2) 0.0661(8) Uani 1 1 d . . .
C6 C 1.2004(4) 0.42993(18) 0.5481(2) 0.0699(9) Uani 1 1 d . . .
C7 C 1.2631(3) 0.44799(17) 0.4658(2) 0.0697(9) Uani 1 1 d . . .
H7 H 1.3530 0.4666 0.4490 0.084 Uiso 1 1 calc R . .
C5 C 1.0684(4) 0.40210(18) 0.57291(19) 0.0691(9) Uani 1 1 d . . .
H5 H 1.0292 0.3913 0.6287 0.083 Uiso 1 1 calc R . .
C2 C 0.6457(3) 0.3030(2) 0.5200(2) 0.0804(10) Uani 1 1 d . . .
H2A H 0.5988 0.3305 0.5627 0.097 Uiso 1 1 calc R . .
H2B H 0.6408 0.2453 0.5424 0.097 Uiso 1 1 calc R . .
C1 C 0.5766(3) 0.3191(2) 0.4473(2) 0.0799(10) Uani 1 1 d . . .
H1A H 0.4810 0.3042 0.4664 0.096 Uiso 1 1 calc R . .
H1B H 0.5838 0.3768 0.4247 0.096 Uiso 1 1 calc R . .
N3 N 1.2465(3) 0.45876(16) 0.32186(18) 0.0745(7) Uani 1 1 d . . .
N2 N 0.7864(3) 0.33099(15) 0.49664(16) 0.0712(7) Uani 1 1 d . . .
H2 H 0.8312 0.3284 0.4483 0.085 Uiso 1 1 calc R . .
N4 N 1.2779(4) 0.44301(19) 0.6094(2) 0.0930(9) Uani 1 1 d . . .
O1 O 0.7915(2) 0.36773(13) 0.61834(13) 0.0826(7) Uani 1 1 d . . .
O2 O 1.1729(3) 0.45713(17) 0.27333(15) 0.1031(8) Uani 1 1 d . . .
O3 O 1.3676(3) 0.47638(16) 0.30218(15) 0.1000(8) Uani 1 1 d . . .
O4 O 1.3986(4) 0.45777(19) 0.5876(2) 0.1215(10) Uani 1 1 d . . .
O5 O 1.2162(4) 0.4385(2) 0.6798(2) 0.1357(12) Uani 1 1 d . . .
C13 C 1.0108(3) 0.2579(2) 0.15951(19) 0.0695(8) Uani 1 1 d . . .
C12 C 0.8864(3) 0.3087(2) 0.1695(2) 0.0771(9) Uani 1 1 d . . .
C17 C 1.2110(3) 0.2022(2) 0.1969(2) 0.0769(9) Uani 1 1 d . . .
C18 C 1.1023(3) 0.2492(2) 0.21173(19) 0.0722(9) Uani 1 1 d . . .
H18 H 1.0892 0.2754 0.2564 0.087 Uiso 1 1 calc R . .
C10 C 0.6084(3) 0.3170(2) 0.3018(2) 0.0770(9) Uani 1 1 d . . .
H10A H 0.5247 0.3460 0.3101 0.092 Uiso 1 1 calc R . .
H10B H 0.5981 0.2773 0.2683 0.092 Uiso 1 1 calc R . .
C11 C 0.7233(3) 0.3760(2) 0.2572(2) 0.0817(10) Uani 1 1 d . . .
H11A H 0.7017 0.4052 0.2063 0.098 Uiso 1 1 calc R . .
H11B H 0.7346 0.4153 0.2910 0.098 Uiso 1 1 calc R . .
C15 C 1.1474(4) 0.1734(3) 0.0803(2) 0.0969(12) Uani 1 1 d . . .
C14 C 1.0356(4) 0.2199(2) 0.0925(2) 0.0861(10) Uani 1 1 d . . .
H14 H 0.9768 0.2257 0.0559 0.103 Uiso 1 1 calc R . .
C16 C 1.2388(4) 0.1632(2) 0.1313(2) 0.0909(11) Uani 1 1 d . . .
H16 H 1.3146 0.1318 0.1220 0.109 Uiso 1 1 calc R . .
N5 N 0.8491(3) 0.33400(15) 0.23887(17) 0.0716(7) Uani 1 1 d . . .
H5A H 0.9000 0.3256 0.2746 0.086 Uiso 1 1 calc R . .
N6 N 1.3075(3) 0.1941(3) 0.2528(2) 0.0958(10) Uani 1 1 d . . .
N7 N 1.1705(6) 0.1332(3) 0.0080(3) 0.1473(16) Uani 1 1 d . . .
O6 O 0.8235(3) 0.32222(18) 0.11244(16) 0.1121(9) Uani 1 1 d . . .
O7 O 1.3941(3) 0.1437(2) 0.2457(2) 0.1402(12) Uani 1 1 d . . .
O8 O 1.2932(3) 0.2358(2) 0.3049(2) 0.1203(10) Uani 1 1 d . . .
O10 O 1.0896(5) 0.1406(3) -0.0353(3) 0.204(2) Uani 1 1 d . . .
O9 O 1.2690(6) 0.0959(4) -0.0051(3) 0.251(3) Uani 1 1 d . . .
C21 C 0.8969(3) 0.07543(19) 0.37271(19) 0.0635(8) Uani 1 1 d . . .
C20 C 0.6852(3) 0.13785(19) 0.3543(2) 0.0767(9) Uani 1 1 d . . .
H20A H 0.6476 0.0829 0.3655 0.092 Uiso 1 1 calc R . .
H20B H 0.6970 0.1586 0.2957 0.092 Uiso 1 1 calc R . .
C19 C 0.5880(3) 0.19025(19) 0.4010(2) 0.0731(9) Uani 1 1 d . . .
H19A H 0.4994 0.1857 0.3876 0.088 Uiso 1 1 calc R . .
H19B H 0.5790 0.1702 0.4596 0.088 Uiso 1 1 calc R . .
C22 C 1.0243(3) 0.07771(17) 0.40597(17) 0.0594(7) Uani 1 1 d . . .
C23 C 1.1227(3) 0.02220(18) 0.38718(18) 0.0674(8) Uani 1 1 d . . .
H23 H 1.1108 -0.0131 0.3527 0.081 Uiso 1 1 calc R . .
C26 C 1.1604(3) 0.12260(19) 0.49089(19) 0.0694(8) Uani 1 1 d . . .
C24 C 1.2373(3) 0.0195(2) 0.4195(2) 0.0709(9) Uani 1 1 d . . .
C27 C 1.0439(3) 0.12790(18) 0.45911(19) 0.0668(8) Uani 1 1 d . . .
H27 H 0.9790 0.1651 0.4734 0.080 Uiso 1 1 calc R . .
C25 C 1.2601(3) 0.0691(2) 0.4719(2) 0.0762(9) Uani 1 1 d . . .
H25 H 1.3384 0.0666 0.4934 0.091 Uiso 1 1 calc R . .
N8 N 0.8162(2) 0.13737(15) 0.37844(15) 0.0693(7) Uani 1 1 d . . .
H8 H 0.8415 0.1780 0.3967 0.083 Uiso 1 1 calc R . .
N10 N 1.3400(3) -0.0402(2) 0.3990(2) 0.0940(9) Uani 1 1 d . . .
N9 N 1.1791(5) 0.1754(2) 0.5482(2) 0.0982(10) Uani 1 1 d . . .
O11 O 0.8705(2) 0.01583(14) 0.34567(15) 0.0834(7) Uani 1 1 d . . .
O14 O 1.4462(3) -0.03690(18) 0.42139(19) 0.1190(10) Uani 1 1 d . . .
O13 O 1.0793(4) 0.21139(18) 0.5774(2) 0.1251(11) Uani 1 1 d . . .
O15 O 1.3133(3) -0.0898(2) 0.3612(3) 0.1468(14) Uani 1 1 d . . .
O12 O 1.2904(4) 0.1785(2) 0.5658(2) 0.1354(12) Uani 1 1 d . . .
N11 N 0.2551(3) 0.69520(18) 0.12782(16) 0.0857(9) Uani 1 1 d . . .
C29 C 0.4092(4) 0.6362(2) 0.0144(2) 0.0925(11) Uani 1 1 d . . .
H29A H 0.3459 0.5927 0.0148 0.111 Uiso 1 1 calc R . .
H29B H 0.4660 0.6163 0.0534 0.111 Uiso 1 1 calc R . .
C28 C 0.3332(4) 0.7060(2) 0.03965(19) 0.0818(10) Uani 1 1 d . . .
H28A H 0.2696 0.7208 0.0036 0.098 Uiso 1 1 calc R . .
H28B H 0.3970 0.7516 0.0301 0.098 Uiso 1 1 calc R . .
C30 C 0.4964(4) 0.6601(2) -0.0706(2) 0.1023(12) Uani 1 1 d . . .
H30A H 0.4385 0.6819 -0.1083 0.123 Uiso 1 1 calc R . .
H30B H 0.5592 0.7035 -0.0698 0.123 Uiso 1 1 calc R . .
C31 C 0.5753(5) 0.5944(3) -0.1032(3) 0.1400(18) Uani 1 1 d . . .
H31A H 0.6281 0.5694 -0.0645 0.210 Uiso 1 1 calc R . .
H31B H 0.6346 0.6168 -0.1545 0.210 Uiso 1 1 calc R . .
H31C H 0.5144 0.5546 -0.1118 0.210 Uiso 1 1 calc R . .
C32 C 0.1485(4) 0.6255(2) 0.1470(2) 0.1023(13) Uani 1 1 d . . .
H32A H 0.1951 0.5760 0.1395 0.123 Uiso 1 1 calc R . .
H32B H 0.1050 0.6187 0.2046 0.123 Uiso 1 1 calc R . .
C33 C 0.0398(4) 0.6348(3) 0.0968(3) 0.1075(13) Uani 1 1 d . . .
H33A H 0.0818 0.6465 0.0388 0.129 Uiso 1 1 calc R . .
H33B H -0.0149 0.6804 0.1088 0.129 Uiso 1 1 calc R . .
C34 C -0.0513(6) 0.5587(3) 0.1147(3) 0.1418(19) Uani 1 1 d . . .
H34A H 0.0037 0.5134 0.1021 0.170 Uiso 1 1 calc R . .
H34B H -0.0918 0.5467 0.1729 0.170 Uiso 1 1 calc R . .
C35 C -0.1628(6) 0.5665(4) 0.0660(4) 0.177(3) Uani 1 1 d . . .
H35A H -0.2171 0.6116 0.0776 0.266 Uiso 1 1 calc R . .
H35B H -0.2186 0.5177 0.0812 0.266 Uiso 1 1 calc R . .
H35C H -0.1235 0.5751 0.0083 0.266 Uiso 1 1 calc R . .
C36 C 0.3479(5) 0.6727(3) 0.1875(2) 0.1026(13) Uani 1 1 d . . .
H36A H 0.2940 0.6662 0.2429 0.123 Uiso 1 1 calc R . .
H36B H 0.3846 0.6203 0.1808 0.123 Uiso 1 1 calc R . .
C38 C 0.5508(6) 0.6943(4) 0.2402(3) 0.162(2) Uani 1 1 d D . .
H38A H 0.4953 0.6829 0.2953 0.194 Uiso 1 1 calc R . .
H38B H 0.5840 0.6432 0.2269 0.194 Uiso 1 1 calc R . .
C37 C 0.4620(6) 0.7298(3) 0.1805(3) 0.1334(17) Uani 1 1 d . . .
H37A H 0.4278 0.7811 0.1928 0.160 Uiso 1 1 calc R . .
H37B H 0.5148 0.7396 0.1247 0.160 Uiso 1 1 calc R . .
C39 C 0.6690(7) 0.7471(4) 0.2405(5) 0.215(3) Uani 1 1 d D . .
H39A H 0.7232 0.7605 0.1859 0.322 Uiso 1 1 calc R . .
H39B H 0.7226 0.7189 0.2771 0.322 Uiso 1 1 calc R . .
H39C H 0.6373 0.7960 0.2586 0.322 Uiso 1 1 calc R . .
C40 C 0.1898(4) 0.7760(2) 0.1360(2) 0.0906(11) Uani 1 1 d . . .
H40A H 0.2608 0.8181 0.1203 0.109 Uiso 1 1 calc R . .
H40B H 0.1305 0.7872 0.0968 0.109 Uiso 1 1 calc R . .
C41 C 0.1085(5) 0.7825(3) 0.2202(2) 0.1310(17) Uani 1 1 d . . .
H41A H 0.0416 0.7381 0.2389 0.157 Uiso 1 1 calc R . .
H41B H 0.1685 0.7779 0.2590 0.157 Uiso 1 1 calc R . .
C42 C 0.0375(6) 0.8623(4) 0.2183(3) 0.1418(18) Uani 1 1 d D . .
H42A H -0.0318 0.8623 0.1858 0.170 Uiso 1 1 calc R . .
H42B H -0.0083 0.8648 0.2740 0.170 Uiso 1 1 calc R . .
C43 C 0.1239(7) 0.9376(4) 0.1849(4) 0.188(3) Uani 1 1 d D . .
H43A H 0.1990 0.9360 0.2122 0.282 Uiso 1 1 calc R . .
H43B H 0.0712 0.9840 0.1941 0.282 Uiso 1 1 calc R . .
H43C H 0.1570 0.9413 0.1269 0.282 Uiso 1 1 calc R . .
N12 N 0.6396(5) 0.0331(3) 0.1336(3) 0.1411(16) Uani 1 1 d D . .
O16 O 0.5760(8) 0.1064(4) 0.0375(6) 0.314(5) Uani 1 1 d D . .
C45 C 0.6328(12) -0.0285(5) 0.2046(4) 0.177(2) Uani 1 1 d D . .
H45A H 0.5549 -0.0640 0.2103 0.475 Uiso 1 1 calc R . .
H45B H 0.6239 -0.0045 0.2524 0.475 Uiso 1 1 calc R . .
H45C H 0.7131 -0.0594 0.1988 0.475 Uiso 1 1 calc R . .
C46 C 0.7575(8) 0.0837(7) 0.1206(7) 0.1397(18) Uani 1 1 d D . .
H46A H 0.7994 0.0940 0.0632 0.502 Uiso 1 1 calc R . .
H46B H 0.8200 0.0575 0.1522 0.502 Uiso 1 1 calc R . .
H46C H 0.7327 0.1343 0.1374 0.502 Uiso 1 1 calc R . .
C44 C 0.5579(12) 0.0360(4) 0.0790(7) 0.214(3) Uani 1 1 d D . .
H44 H 0.5031 -0.0056 0.0726 0.634 Uiso 1 1 calc R . .
F1 F 0.94870(15) 0.27969(9) 0.37190(9) 0.0660(5) Uani 1 1 d . . .

loop_
_atom_site_aniso_label
_atom_site_aniso_U_11
_atom_site_aniso_U_22
_atom_site_aniso_U_33
_atom_site_aniso_U_23
_atom_site_aniso_U_13
_atom_site_aniso_U_12
N1 0.0559(15) 0.0643(16) 0.0706(17) -0.0080(13) -0.0059(12) 0.0091(12)
C4 0.073(2) 0.0511(17) 0.0507(18) -0.0079(13) -0.0080(16) 0.0102(15)
C8 0.066(2) 0.0563(18) 0.059(2) -0.0077(14) -0.0024(16) 0.0077(15)
C9 0.073(2) 0.0517(17) 0.0577(19) -0.0086(14) -0.0092(16) 0.0062(15)
C3 0.077(2) 0.0591(19) 0.059(2) -0.0116(15) -0.0047(18) 0.0093(16)
C6 0.086(3) 0.0600(19) 0.069(2) -0.0151(16) -0.025(2) 0.0181(17)
C7 0.066(2) 0.0596(19) 0.086(3) -0.0176(17) -0.0161(19) 0.0117(15)
C5 0.089(3) 0.0618(19) 0.0543(19) -0.0129(15) -0.0081(18) 0.0121(18)
C2 0.074(2) 0.086(2) 0.072(2) -0.0159(18) 0.0079(18) 0.0002(18)
C1 0.060(2) 0.082(2) 0.088(2) -0.0125(19) 0.0042(18) 0.0085(17)
N3 0.080(2) 0.0701(18) 0.0648(19) -0.0051(14) -0.0007(17) 0.0054(15)
N2 0.0646(17) 0.0836(18) 0.0599(16) -0.0206(14) 0.0070(13) -0.0032(14)
N4 0.110(3) 0.092(2) 0.088(3) -0.0235(19) -0.037(2) 0.012(2)
O1 0.0940(17) 0.0890(16) 0.0554(14) -0.0154(11) 0.0083(12) 0.0036(12)
O2 0.106(2) 0.136(2) 0.0562(15) 0.0008(14) -0.0069(14) -0.0005(16)
O3 0.0795(18) 0.110(2) 0.0949(18) -0.0161(14) 0.0161(14) -0.0006(15)
O4 0.110(2) 0.136(3) 0.130(2) -0.0199(19) -0.056(2) -0.007(2)
O5 0.157(3) 0.182(3) 0.089(2) -0.059(2) -0.045(2) 0.019(2)
C13 0.062(2) 0.083(2) 0.057(2) -0.0061(17) -0.0039(16) 0.0010(17)
C12 0.071(2) 0.092(2) 0.063(2) -0.0035(19) -0.0103(18) 0.0087(19)
C17 0.058(2) 0.098(3) 0.065(2) -0.0017(19) -0.0047(17) -0.0007(19)
C18 0.061(2) 0.094(2) 0.0560(19) -0.0091(17) -0.0011(16) -0.0030(18)
C10 0.067(2) 0.079(2) 0.081(2) -0.0063(18) -0.0153(18) 0.0184(18)
C11 0.088(2) 0.068(2) 0.082(2) -0.0038(18) -0.0117(19) 0.0204(19)
C15 0.111(3) 0.119(3) 0.068(2) -0.035(2) -0.020(2) 0.033(3)
C14 0.085(3) 0.103(3) 0.070(2) -0.015(2) -0.0171(19) 0.016(2)
C16 0.083(3) 0.100(3) 0.084(3) -0.011(2) -0.009(2) 0.025(2)
N5 0.0700(17) 0.0755(17) 0.0645(18) -0.0052(14) -0.0101(14) 0.0093(14)
N6 0.059(2) 0.141(3) 0.078(2) -0.001(2) -0.0088(17) 0.006(2)
N7 0.158(4) 0.190(4) 0.122(3) -0.076(3) -0.053(3) 0.080(3)
O6 0.1005(19) 0.163(3) 0.0763(17) -0.0225(16) -0.0274(15) 0.0425(17)
O7 0.101(2) 0.191(3) 0.130(3) -0.021(2) -0.0358(19) 0.060(2)
O8 0.087(2) 0.180(3) 0.103(2) -0.032(2) -0.0334(17) 0.0091(19)
O10 0.230(5) 0.289(6) 0.155(3) -0.139(4) -0.099(3) 0.125(4)
O9 0.252(5) 0.363(7) 0.209(5) -0.184(5) -0.098(4) 0.205(6)
C21 0.068(2) 0.0563(19) 0.0657(19) -0.0110(15) -0.0128(16) 0.0044(16)
C20 0.069(2) 0.069(2) 0.099(3) -0.0202(18) -0.0287(19) 0.0118(17)
C19 0.0571(19) 0.073(2) 0.087(2) -0.0060(17) -0.0188(17) 0.0017(16)
C22 0.0624(19) 0.0512(17) 0.0607(18) -0.0041(14) -0.0095(15) 0.0059(14)
C23 0.067(2) 0.0634(19) 0.068(2) -0.0096(15) -0.0081(16) 0.0042(16)
C26 0.077(2) 0.062(2) 0.068(2) -0.0055(16) -0.0175(17) -0.0044(18)
C24 0.057(2) 0.070(2) 0.079(2) -0.0042(18) -0.0059(17) 0.0055(16)
C27 0.067(2) 0.0571(18) 0.073(2) -0.0051(16) -0.0138(17) 0.0108(15)
C25 0.065(2) 0.079(2) 0.078(2) 0.0058(19) -0.0159(18) -0.0017(18)
N8 0.0628(16) 0.0620(16) 0.0899(19) -0.0205(13) -0.0259(14) 0.0114(13)
N10 0.071(2) 0.095(2) 0.109(3) -0.0081(19) -0.0124(19) 0.025(2)
N9 0.121(3) 0.082(2) 0.098(2) -0.0097(19) -0.046(2) 0.002(2)
O11 0.0826(16) 0.0768(15) 0.1019(18) -0.0330(13) -0.0301(13) 0.0154(12)
O14 0.0717(17) 0.136(2) 0.142(2) -0.0073(18) -0.0229(17) 0.0297(16)
O13 0.167(3) 0.107(2) 0.128(2) -0.0490(19) -0.071(2) 0.049(2)
O15 0.123(3) 0.139(3) 0.209(4) -0.086(3) -0.058(3) 0.067(2)
O12 0.117(2) 0.169(3) 0.140(3) -0.052(2) -0.051(2) -0.021(2)
N11 0.103(2) 0.090(2) 0.0521(16) 0.0027(14) -0.0040(15) 0.0230(18)
C29 0.108(3) 0.089(3) 0.068(2) -0.0042(19) 0.003(2) 0.010(2)
C28 0.094(2) 0.089(2) 0.0493(19) -0.0006(17) 0.0037(17) 0.015(2)
C30 0.106(3) 0.107(3) 0.082(3) -0.015(2) 0.004(2) 0.015(2)
C31 0.164(5) 0.130(4) 0.113(4) -0.028(3) 0.007(3) 0.040(3)
C32 0.123(3) 0.085(3) 0.072(2) 0.0114(19) 0.018(2) 0.009(2)
C33 0.116(3) 0.101(3) 0.092(3) 0.001(2) -0.006(3) 0.007(3)
C34 0.167(5) 0.114(4) 0.115(4) 0.005(3) 0.016(4) -0.039(4)
C35 0.169(6) 0.195(6) 0.159(5) -0.021(4) -0.022(5) -0.058(5)
C36 0.120(3) 0.119(3) 0.060(2) -0.002(2) -0.013(2) 0.024(3)
C38 0.139(4) 0.218(7) 0.133(4) -0.021(4) -0.051(4) 0.022(5)
C37 0.160(5) 0.149(4) 0.102(3) -0.021(3) -0.056(3) 0.033(4)
C39 0.259(8) 0.158(6) 0.258(8) -0.009(5) -0.151(7) 0.008(6)
C40 0.112(3) 0.088(3) 0.063(2) -0.0054(18) -0.005(2) 0.023(2)
C41 0.164(4) 0.139(4) 0.075(3) -0.018(3) 0.007(3) 0.060(3)
C42 0.154(5) 0.157(5) 0.101(4) -0.033(3) 0.013(3) 0.044(4)
C43 0.225(7) 0.173(6) 0.171(6) -0.074(5) -0.015(5) 0.054(6)
N12 0.151(4) 0.102(3) 0.152(4) -0.047(3) 0.035(3) -0.016(3)
O16 0.276(8) 0.191(6) 0.429(11) 0.041(7) -0.055(8) -0.060(6)
C45 0.169(6) 0.195(6) 0.160(5) -0.021(4) -0.023(5) -0.058(5)
C46 0.163(4) 0.130(4) 0.114(4) -0.029(3) 0.006(3) 0.040(3)
C44 0.252(8) 0.158(6) 0.261(8) -0.006(5) -0.152(7) 0.004(6)
F1 0.0646(10) 0.0659(10) 0.0661(10) -0.0164(8) -0.0061(8) 0.0051(8)

loop_
_atom_type_symbol
_atom_type_description
_atom_type_scat_dispersion_real
_atom_type_scat_dispersion_imag
_atom_type_scat_source
C C 0.0033 0.0016 'International Tables Vol C Tables 4.2.6.8 and 6.1.1.4'
H H 0.0000 0.0000 'International Tables Vol C Tables 4.2.6.8 and 6.1.1.4'
N N 0.0061 0.0033 'International Tables Vol C Tables 4.2.6.8 and 6.1.1.4'
O O 0.0106 0.0060 'International Tables Vol C Tables 4.2.6.8 and 6.1.1.4'
F F 0.0171 0.0103 'International Tables Vol C Tables 4.2.6.8 and 6.1.1.4'

loop_
_geom_angle_atom_site_label_1
_geom_angle_atom_site_label_2
_geom_angle_atom_site_label_3
_geom_angle
_geom_angle_site_symmetry_1
_geom_angle_site_symmetry_3
_geom_angle_publ_flag
C19 N1 C1 112.9(2) . . ?
C19 N1 C10 112.6(3) . . ?
C1 N1 C10 111.3(2) . . ?
C5 C4 C9 117.9(3) . . ?
C5 C4 C3 118.5(3) . . ?
C9 C4 C3 123.5(3) . . ?
C9 C8 C7 123.5(3) . . ?
C9 C8 N3 118.2(3) . . ?
C7 C8 N3 118.3(3) . . ?
C8 C9 C4 119.4(3) . . ?
O1 C3 N2 124.4(3) . . ?
O1 C3 C4 118.0(3) . . ?
N2 C3 C4 117.6(3) . . ?
C5 C6 C7 121.9(3) . . ?
C5 C6 N4 119.8(3) . . ?
C7 C6 N4 118.4(4) . . ?
C8 C7 C6 116.3(3) . . ?
C6 C5 C4 121.0(3) . . ?
N2 C2 C1 111.3(3) . . ?
N1 C1 C2 113.9(3) . . ?
O2 N3 O3 124.3(3) . . ?
O2 N3 C8 117.8(3) . . ?
O3 N3 C8 117.9(3) . . ?
C3 N2 C2 121.7(3) . . ?
O4 N4 O5 123.8(4) . . ?
O4 N4 C6 118.8(4) . . ?
O5 N4 C6 117.4(4) . . ?
C14 C13 C18 118.6(3) . . ?
C14 C13 C12 117.1(3) . . ?
C18 C13 C12 124.2(3) . . ?
O6 C12 N5 123.7(3) . . ?
O6 C12 C13 118.4(3) . . ?
N5 C12 C13 117.9(3) . . ?
C18 C17 C16 123.7(3) . . ?
C18 C17 N6 118.6(4) . . ?
C16 C17 N6 117.6(3) . . ?
C17 C18 C13 119.4(3) . . ?
N1 C10 C11 111.4(3) . . ?
N5 C11 C10 110.9(3) . . ?
C14 C15 C16 123.2(4) . . ?
C14 C15 N7 118.1(4) . . ?
C16 C15 N7 118.8(4) . . ?
C15 C14 C13 119.5(3) . . ?
C15 C16 C17 115.6(3) . . ?
C12 N5 C11 121.6(3) . . ?
O8 N6 O7 123.7(4) . . ?
O8 N6 C17 118.2(4) . . ?
O7 N6 C17 118.1(4) . . ?
O9 N7 O10 122.2(5) . . ?
O9 N7 C15 118.9(5) . . ?
O10 N7 C15 118.9(4) . . ?
O11 C21 N8 123.9(3) . . ?
O11 C21 C22 119.1(3) . . ?
N8 C21 C22 116.9(3) . . ?
N8 C20 C19 110.6(3) . . ?
N1 C19 C20 112.6(3) . . ?
C27 C22 C23 118.4(3) . . ?
C27 C22 C21 123.4(3) . . ?
C23 C22 C21 118.1(3) . . ?
C24 C23 C22 120.0(3) . . ?
C25 C26 C27 122.8(3) . . ?
C25 C26 N9 118.0(3) . . ?
C27 C26 N9 119.1(3) . . ?
C23 C24 C25 122.9(3) . . ?
C23 C24 N10 119.0(3) . . ?
C25 C24 N10 118.1(3) . . ?
C26 C27 C22 119.7(3) . . ?
C26 C25 C24 116.2(3) . . ?
C21 N8 C20 121.2(3) . . ?
O15 N10 O14 123.5(4) . . ?
O15 N10 C24 118.2(4) . . ?
O14 N10 C24 118.3(4) . . ?
O12 N9 O13 124.6(4) . . ?
O12 N9 C26 117.9(4) . . ?
O13 N9 C26 117.5(4) . . ?
C36 N11 C28 110.9(3) . . ?
C36 N11 C40 111.6(3) . . ?
C28 N11 C40 105.8(2) . . ?
C36 N11 C32 106.0(3) . . ?
C28 N11 C32 111.1(3) . . ?
C40 N11 C32 111.6(3) . . ?
C28 C29 C30 111.0(3) . . ?
C29 C28 N11 117.5(3) . . ?
C31 C30 C29 115.8(3) . . ?
C33 C32 N11 116.5(3) . . ?
C32 C33 C34 112.0(4) . . ?
C35 C34 C33 113.3(4) . . ?
C37 C36 N11 116.6(3) . . ?
C39 C38 C37 114.9(5) . . ?
C36 C37 C38 109.4(4) . . ?
C41 C40 N11 116.6(3) . . ?
C42 C41 C40 111.5(3) . . ?
C43 C42 C41 116.8(5) . . ?
C44 N12 C46 123.6(7) . . ?
C44 N12 C45 124.6(7) . . ?
C46 N12 C45 111.0(8) . . ?
O16 C44 N12 104.8(8) . . ?

loop_
_geom_bond_atom_site_label_1
_geom_bond_atom_site_label_2
_geom_bond_distance
_geom_bond_site_symmetry_2
_geom_bond_publ_flag
N1 C19 1.453(4) . ?
N1 C1 1.463(4) . ?
N1 C10 1.471(4) . ?
C4 C5 1.377(4) . ?
C4 C9 1.399(4) . ?
C4 C3 1.507(4) . ?
C8 C9 1.364(4) . ?
C8 C7 1.369(4) . ?
C8 N3 1.479(4) . ?
C3 O1 1.245(3) . ?
C3 N2 1.315(4) . ?
C6 C5 1.368(4) . ?
C6 C7 1.385(5) . ?
C6 N4 1.463(5) . ?
C2 N2 1.449(4) . ?
C2 C1 1.512(5) . ?
N3 O2 1.215(3) . ?
N3 O3 1.221(3) . ?
N4 O4 1.211(4) . ?
N4 O5 1.215(4) . ?
C13 C14 1.382(5) . ?
C13 C18 1.388(4) . ?
C13 C12 1.513(5) . ?
C12 O6 1.242(4) . ?
C12 N5 1.306(4) . ?
C17 C18 1.357(4) . ?
C17 C16 1.374(5) . ?
C17 N6 1.473(5) . ?
C10 C11 1.507(4) . ?
C11 N5 1.455(4) . ?
C15 C14 1.371(5) . ?
C15 C16 1.371(5) . ?
C15 N7 1.482(5) . ?
N6 O8 1.211(4) . ?
N6 O7 1.217(4) . ?
N7 O9 1.177(5) . ?
N7 O10 1.192(5) . ?
C21 O11 1.226(3) . ?
C21 N8 1.323(4) . ?
C21 C22 1.504(4) . ?
C20 N8 1.457(4) . ?
C20 C19 1.517(4) . ?
C22 C27 1.383(4) . ?
C22 C23 1.390(4) . ?
C23 C24 1.370(4) . ?
C26 C25 1.375(5) . ?
C26 C27 1.381(4) . ?
C26 N9 1.469(5) . ?
C24 C25 1.375(5) . ?
C24 N10 1.475(4) . ?
N10 O15 1.203(4) . ?
N10 O14 1.209(4) . ?
N9 O12 1.220(4) . ?
N9 O13 1.235(4) . ?
N11 C36 1.506(5) . ?
N11 C28 1.518(4) . ?
N11 C40 1.522(4) . ?
N11 C32 1.535(5) . ?
C29 C28 1.481(4) . ?
C29 C30 1.508(5) . ?
C30 C31 1.483(5) . ?
C32 C33 1.505(5) . ?
C33 C34 1.524(6) . ?
C34 C35 1.510(7) . ?
C36 C37 1.472(6) . ?
C38 C39 1.489(10) . ?
C38 C37 1.519(6) . ?
C40 C41 1.516(5) . ?
C41 C42 1.515(6) . ?
C42 C43 1.490(9) . ?
N12 C44 1.350(12) . ?
N12 C46 1.419(11) . ?
N12 C45 1.419(9) . ?
O16 C44 1.250(12) . ?
